data_7708947
loop_
_publ_author_name
'Wu, Min-Yu'
'Xu, Jing-Xiang'
'Chen, Yi-Hsin'
'Lu, I-Chung'
'Han, Jeng-Liang'
'Lin, Po-Heng'

_publ_section_title
;
 Self-assembled lanthanide-based helixes: synthetic control of the helical
 handedness by chirality of the ligand.
;
_journal_issue 1
_journal_name_full 'Dalton transactions (Cambridge, England : 2003)'
_journal_page_first 69
_journal_page_last 73
_journal_paper_doi 10.1039/d1dt03833h
_journal_volume 51
_journal_year 2021
_chemical_absolute_configuration unk
_chemical_formula_moiety 'C60 H62 Eu4 N18 O52 S6, 6(H2 O)'
_chemical_formula_sum 'C60 H74 Eu4 N18 O58 S6'
_chemical_formula_weight 2775.57
_space_group_crystal_system orthorhombic
_space_group_IT_number 19
_space_group_name_Hall 'P 2ac 2ab'
_space_group_name_H-M_alt 'P 21 21 21'
_atom_sites_solution_hydrogens mixed
_audit_creation_date 2021-04-21
_audit_creation_method
;
Olex2 1.2-ac3
(compiled 2017.02.24 svn.r3390 for Rigaku Oxford Diffraction, GUI svn.r5318)
;
_audit_update_record
;
2021-06-28 deposited with the CCDC.	2021-11-24 downloaded from the CCDC.
;
_cell_angle_alpha 90
_cell_angle_beta 90
_cell_angle_gamma 90
_cell_formula_units_Z 2
_cell_length_a 8.4307(4)
_cell_length_b 17.0678(9)
_cell_length_c 31.7941(15)
_cell_measurement_reflns_used 9860
_cell_measurement_temperature 150(2)
_cell_measurement_theta_max 26.45
_cell_measurement_theta_min 2.71
_cell_volume 4575.0(4)
_computing_cell_refinement 'SAINT V8.40A (?, 2016)'
_computing_data_reduction 'SAINT V8.40A (?, 2016)'
_computing_molecular_graphics 'Olex2 (Dolomanov et al., 2009)'
_computing_publication_material 'Olex2 (Dolomanov et al., 2009)'
_computing_structure_refinement 'XL (Sheldrick, 2008)'
_computing_structure_solution 'SHELXT 2018/2 (Sheldrick, 2018)'
_diffrn_ambient_temperature 150.15
_diffrn_measured_fraction_theta_full 0.998
_diffrn_measured_fraction_theta_max 0.997
_diffrn_measurement_device_type 'Bruker APEX-II CCD'
_diffrn_measurement_method '\f and \w scans'
_diffrn_radiation_type MoK\a
_diffrn_radiation_wavelength 0.71076
_diffrn_reflns_av_R_equivalents 0.0596
_diffrn_reflns_av_unetI/netI 0.0339
_diffrn_reflns_Laue_measured_fraction_full 0.998
_diffrn_reflns_Laue_measured_fraction_max 0.997
_diffrn_reflns_limit_h_max 9
_diffrn_reflns_limit_h_min -10
_diffrn_reflns_limit_k_max 21
_diffrn_reflns_limit_k_min -21
_diffrn_reflns_limit_l_max 39
_diffrn_reflns_limit_l_min -39
_diffrn_reflns_number 73144
_diffrn_reflns_point_group_measured_fraction_full 0.999
_diffrn_reflns_point_group_measured_fraction_max 0.997
_diffrn_reflns_theta_full 25.243
_diffrn_reflns_theta_max 26.500
_diffrn_reflns_theta_min 2.471
_diffrn_standards_number 0
_exptl_absorpt_coefficient_mu 2.962
_exptl_absorpt_correction_T_max 0.7454
_exptl_absorpt_correction_T_min 0.6722
_exptl_absorpt_correction_type multi-scan
_exptl_absorpt_process_details
;
SADABS-2016/2 (Bruker,2016/2) was used for absorption correction.
wR2(int) was 0.0709 before and 0.0632 after correction.
The Ratio of minimum to maximum transmission is 0.9018.
The \l/2 correction factor is Not present.
;
_exptl_crystal_density_diffrn 2.015
_exptl_crystal_description block
_exptl_crystal_F_000 2744
_refine_diff_density_max 0.949
_refine_diff_density_min -1.617
_refine_diff_density_rms 0.287
_refine_ls_abs_structure_details
;
 Refined as an inversion twin.
;
_refine_ls_abs_structure_Flack 0.004(15)
_refine_ls_extinction_method none
_refine_ls_goodness_of_fit_ref 1.218
_refine_ls_hydrogen_treatment mixed
_refine_ls_matrix_type full
_refine_ls_number_parameters 677
_refine_ls_number_reflns 9457
_refine_ls_number_restraints 0
_refine_ls_restrained_S_all 1.218
_refine_ls_R_factor_all 0.0346
_refine_ls_R_factor_gt 0.0321
_refine_ls_shift/su_max 0.001
_refine_ls_shift/su_mean 0.000
_refine_ls_structure_factor_coef Fsqd
_refine_ls_weighting_details 'w=1/[\s^2^(Fo^2^)+(0.0461P)^2^+7.6093P] where P=(Fo^2^+2Fc^2^)/3'
_refine_ls_weighting_scheme calc
_refine_ls_wR_factor_gt 0.0815
_refine_ls_wR_factor_ref 0.0896
_reflns_Friedel_coverage 0.785
_reflns_Friedel_fraction_full 1.000
_reflns_Friedel_fraction_max 0.998
_reflns_number_gt 9190
_reflns_number_total 9457
_reflns_threshold_expression 'I > 2\s(I)'
_cod_data_source_file d1dt03833h2.cif
_cod_data_source_block mo_wcl26_0m_pl
_cod_depositor_comments 'Adding full bibliography for 7708942--7708947.cif.'
_cod_database_code 7708947
_shelx_shelxl_version_number 2018/3
_shelx_space_group_comment
;
The symmetry employed for this shelxl refinement is uniquely defined
by the following loop, which should always be used as a source of
symmetry information in preference to the above space-group names.
They are only intended as comments.
;
_olex2_refinement_description
;
1. Twinned data refinement
 Scales: 0.996(15)
 0.004(15)
2. Fixed Uiso
 At 1.2 times of:
  All C(H) groups, All C(H,H) groups, All N(H) groups
 At 1.5 times of:
  All O(H,H) groups
3.a Free rotating group:
 O29(H29A,H29B), O28(H28C,H28D), O27(H27A,H27B)
3.b Rotating group:
 O18(H18A,H18B), O17(H17A,H17B), O5(H5A,H5B), O4(H4A,H4B), O6(H6A,H6B)
3.c Ternary CH refined with riding coordinates:
 N4(H4), N1(H1), N7(H7), C9(H9), C19(H19), C17(H17), C7(H7A), C27(H27)
3.d Secondary CH2 refined with riding coordinates:
 C18(H18C,H18D), C28(H28A,H28B), C8(H8A,H8B)
3.e Aromatic/amide H refined with riding coordinates:
 C5(H5), C25(H25), C15(H15), C3(H3), C23(H23), C13(H13)
;
_olex2_submission_special_instructions 'No special instructions were received'

loop_
_space_group_symop_operation_xyz
'x, y, z'
'-x+1/2, -y, z+1/2'
'x+1/2, -y+1/2, -z'
'-x, y+1/2, -z+1/2'

loop_
_atom_site_label
_atom_site_type_symbol
_atom_site_fract_x
_atom_site_fract_y
_atom_site_fract_z
_atom_site_U_iso_or_equiv
_atom_site_adp_type
_atom_site_occupancy
_atom_site_site_symmetry_order
_atom_site_calc_flag
_atom_site_refinement_flags_posn
_atom_site_refinement_flags_adp
_atom_site_refinement_flags_occupancy
_atom_site_disorder_assembly
_atom_site_disorder_group
Eu2 Eu 0.27784(5) 0.51107(2) 0.07591(2) 0.01036(10) Uani 1 1 d . . . . .
Eu1 Eu 0.17581(5) 0.69437(2) -0.09686(2) 0.01307(10) Uani 1 1 d . . . . .
S2 S -0.2028(3) 0.45266(15) -0.00847(7) 0.0231(5) Uani 1 1 d . . . . .
S1 S -0.1084(3) 0.56122(15) -0.21981(8) 0.0248(5) Uani 1 1 d . . . . .
S3 S 0.7260(3) 0.47149(14) 0.17341(8) 0.0241(5) Uani 1 1 d . . . . .
O18 O 0.4451(7) 0.5033(4) 0.0147(2) 0.0218(14) Uani 1 1 d . . . . .
H18A H 0.403080 0.530337 -0.006061 0.033 Uiso 1 1 d GR . . . .
H18B H 0.455031 0.454008 0.006836 0.033 Uiso 1 1 d GR . . . .
O3 O 0.0873(8) 0.6371(4) -0.03456(19) 0.0185(13) Uani 1 1 d . . . . .
O14 O 0.1595(8) 0.6022(3) 0.02960(17) 0.0152(12) Uani 1 1 d . . . . .
O12 O 0.0832(7) 0.4464(4) 0.11278(18) 0.0174(13) Uani 1 1 d . . . . .
O13 O 0.3752(7) 0.3833(3) 0.07662(19) 0.0166(12) Uani 1 1 d . . . . .
O11 O -0.3184(8) 0.7426(4) -0.1323(2) 0.0255(15) Uani 1 1 d . . . . .
O2 O -0.1052(7) 0.6957(4) -0.09845(18) 0.0178(12) Uani 1 1 d . . . . .
O17 O 0.1406(8) 0.6038(4) 0.1209(2) 0.0218(15) Uani 1 1 d . . . . .
H17A H 0.155905 0.592120 0.148017 0.033 Uiso 1 1 d GR . . . .
H17B H 0.061923 0.642590 0.117354 0.033 Uiso 1 1 d GR . . . .
O16 O 0.6090(7) 0.6847(3) 0.13208(18) 0.0161(12) Uani 1 1 d . . . . .
O5 O 0.2134(10) 0.8016(4) -0.04870(19) 0.0309(16) Uani 1 1 d . . . . .
H5A H 0.222438 0.783790 -0.022597 0.046 Uiso 1 1 d GR . . . .
H5B H 0.131508 0.833976 -0.049843 0.046 Uiso 1 1 d GR . . . .
O1 O 0.2390(8) 0.5642(4) -0.10997(18) 0.0190(13) Uani 1 1 d . . . . .
O4 O 0.3796(8) 0.7106(4) -0.1489(2) 0.0252(15) Uani 1 1 d . . . . .
H4A H 0.354809 0.684558 -0.171666 0.038 Uiso 1 1 d GR . . . .
H4B H 0.469629 0.692864 -0.138966 0.038 Uiso 1 1 d GR . . . .
O23 O 0.2425(8) 0.2575(4) 0.0416(2) 0.0266(15) Uani 1 1 d . . . . .
O15 O 0.4904(8) 0.6024(4) 0.08773(18) 0.0190(13) Uani 1 1 d . . . . .
O7 O 0.5080(9) 0.5025(5) -0.0792(2) 0.0355(18) Uani 1 1 d . . . . .
O10 O 0.3455(10) 0.4406(5) -0.2915(2) 0.0370(19) Uani 1 1 d . . . . .
O9 O 0.5581(10) 0.3947(5) -0.2616(3) 0.042(2) Uani 1 1 d . . . . .
O22 O -0.3936(8) 0.1996(4) 0.0461(2) 0.0246(14) Uani 1 1 d . . . . .
O8 O 0.6934(8) 0.4898(6) -0.1258(2) 0.042(2) Uani 1 1 d . . . . .
O6 O 0.4197(8) 0.6655(4) -0.0587(2) 0.0256(15) Uani 1 1 d . . . . .
H6A H 0.482477 0.707424 -0.058268 0.038 Uiso 1 1 d GR . . . .
H6B H 0.471668 0.626409 -0.071067 0.038 Uiso 1 1 d GR . . . .
O26 O 0.6081(12) 0.2049(5) 0.2355(2) 0.046(2) Uani 1 1 d . . . . .
O19 O 0.1408(10) 0.3729(5) 0.1848(2) 0.0348(19) Uani 1 1 d . . . . .
O24 O 0.1547(8) 0.1716(4) 0.0854(2) 0.0288(16) Uani 1 1 d . . . . .
O25 O 0.4337(13) 0.1225(5) 0.2129(3) 0.050(3) Uani 1 1 d . . . . .
O21 O -0.3027(9) 0.1365(4) 0.1005(3) 0.0340(17) Uani 1 1 d . . . . .
O20 O -0.0141(14) 0.2819(7) 0.2023(3) 0.071(4) Uani 1 1 d . . . . .
N4 N 0.0983(8) 0.4497(4) 0.0180(2) 0.0105(13) Uani 1 1 d . . . . .
H4 H 0.133292 0.395303 0.010952 0.013 Uiso 1 1 calc R . . . .
N1 N 0.0472(9) 0.6573(4) -0.1700(2) 0.0144(15) Uani 1 1 d . . . . .
H1 H 0.117845 0.676863 -0.192940 0.017 Uiso 1 1 calc R . . . .
N7 N 0.4260(8) 0.4975(4) 0.1472(2) 0.0130(14) Uani 1 1 d . . . . .
H7 H 0.354317 0.474424 0.169012 0.016 Uiso 1 1 calc R . . . .
N2 N 0.5535(9) 0.4960(5) -0.1161(2) 0.0212(16) Uani 1 1 d . . . . .
C16 C -0.0894(10) 0.3819(5) 0.0657(3) 0.0144(17) Uani 1 1 d . . . . .
N8 N 0.2426(8) 0.2270(4) 0.0771(3) 0.0196(15) Uani 1 1 d . . . . .
N5 N 0.0384(10) 0.3270(5) 0.1763(3) 0.0257(19) Uani 1 1 d . . . . .
N3 N 0.4308(10) 0.4312(6) -0.2600(3) 0.0278(19) Uani 1 1 d . . . . .
N9 N 0.5064(12) 0.1848(5) 0.2100(2) 0.032(2) Uani 1 1 d . . . . .
N6 N -0.3067(9) 0.1942(4) 0.0760(2) 0.0218(16) Uani 1 1 d . . . . .
C9 C -0.1108(10) 0.6948(6) -0.1745(3) 0.0168(17) Uani 1 1 d . . . . .
H9 H -0.095729 0.745931 -0.189369 0.020 Uiso 1 1 calc R . . . .
C10 C -0.1850(11) 0.7117(5) -0.1318(3) 0.0177(18) Uani 1 1 d . . . . .
C20 C 0.1152(10) 0.5868(5) -0.0075(3) 0.0138(17) Uani 1 1 d . . . . .
C6 C 0.1830(11) 0.5321(5) -0.1804(3) 0.0184(18) Uani 1 1 d . . . . .
C5 C 0.2335(11) 0.4988(6) -0.2177(3) 0.0210(18) Uani 1 1 d . . . . .
H5 H 0.165670 0.499352 -0.241567 0.025 Uiso 1 1 calc R . . . .
C19 C 0.0970(9) 0.5000(5) -0.0200(2) 0.0134(16) Uani 1 1 d . . . . .
H19 H 0.190164 0.485232 -0.037753 0.016 Uiso 1 1 calc R . . . .
C11 C -0.0078(10) 0.3877(5) 0.1053(3) 0.0160(17) Uani 1 1 d . . . . .
C17 C -0.0655(10) 0.4499(6) 0.0360(3) 0.0174(18) Uani 1 1 d . . . . .
H17 H -0.079218 0.499410 0.052357 0.021 Uiso 1 1 calc R . . . .
C25 C 0.5381(11) 0.3119(6) 0.1743(3) 0.0180(18) Uani 1 1 d . . . . .
H25 H 0.605570 0.328863 0.196452 0.022 Uiso 1 1 calc R . . . .
C18 C -0.0545(10) 0.4847(6) -0.0456(3) 0.0181(18) Uani 1 1 d . . . . .
H18C H -0.035352 0.443772 -0.067085 0.022 Uiso 1 1 calc R . . . .
H18D H -0.089352 0.533196 -0.059998 0.022 Uiso 1 1 calc R . . . .
C4 C 0.3833(12) 0.4645(6) -0.2206(3) 0.023(2) Uani 1 1 d . . . . .
C29 C 0.4888(10) 0.5731(5) 0.1616(3) 0.0132(16) Uani 1 1 d . . . . .
C21 C 0.4060(10) 0.3362(5) 0.1064(2) 0.0125(17) Uani 1 1 d . . . . .
C15 C -0.1852(10) 0.3189(5) 0.0576(3) 0.0154(16) Uani 1 1 d . . . . .
H15 H -0.240386 0.315896 0.031574 0.018 Uiso 1 1 calc R . . . .
C7 C 0.0274(11) 0.5714(6) -0.1749(3) 0.0200(19) Uani 1 1 d . . . . .
H7A H -0.025307 0.550008 -0.149194 0.024 Uiso 1 1 calc R . . . .
C30 C 0.5350(10) 0.6239(5) 0.1242(3) 0.0133(17) Uani 1 1 d . . . . .
C22 C 0.3461(11) 0.2578(5) 0.1093(3) 0.0164(18) Uani 1 1 d . . . . .
C28 C 0.6276(11) 0.5596(5) 0.1913(3) 0.0180(18) Uani 1 1 d . . . . .
H28A H 0.589353 0.552983 0.220524 0.022 Uiso 1 1 calc R . . . .
H28B H 0.701446 0.604694 0.190444 0.022 Uiso 1 1 calc R . . . .
C27 C 0.5624(10) 0.4441(5) 0.1388(3) 0.0140(17) Uani 1 1 d . . . . .
H27 H 0.597883 0.453595 0.109269 0.017 Uiso 1 1 calc R . . . .
C8 C -0.2253(12) 0.6434(6) -0.2016(3) 0.0234(19) Uani 1 1 d . . . . .
H8A H -0.266793 0.673793 -0.225717 0.028 Uiso 1 1 calc R . . . .
H8B H -0.315859 0.625004 -0.184419 0.028 Uiso 1 1 calc R . . . .
C3 C 0.4848(12) 0.4634(6) -0.1875(3) 0.021(2) Uani 1 1 d . . . . .
H3 H 0.587317 0.440843 -0.190185 0.025 Uiso 1 1 calc R . . . .
C26 C 0.5048(11) 0.3609(5) 0.1413(3) 0.0152(17) Uani 1 1 d . . . . .
C14 C -0.2025(9) 0.2598(5) 0.0868(3) 0.0151(17) Uani 1 1 d . . . . .
C23 C 0.3757(11) 0.2092(5) 0.1432(3) 0.0188(18) Uani 1 1 d . . . . .
H23 H 0.330711 0.158242 0.144387 0.023 Uiso 1 1 calc R . . . .
C1 C 0.2844(11) 0.5309(5) -0.1438(3) 0.0156(17) Uani 1 1 d . . . . .
C2 C 0.4368(10) 0.4954(5) -0.1498(3) 0.0178(17) Uani 1 1 d . . . . .
C12 C -0.0344(11) 0.3260(6) 0.1343(3) 0.0186(19) Uani 1 1 d . . . . .
C24 C 0.4711(12) 0.2360(5) 0.1751(3) 0.0202(19) Uani 1 1 d . . . . .
C13 C -0.1310(10) 0.2624(5) 0.1250(3) 0.0193(19) Uani 1 1 d . . . . .
H13 H -0.146670 0.221668 0.144897 0.023 Uiso 1 1 calc R . . . .
O29 O 0.1924(8) 0.7654(4) 0.0326(2) 0.0226(14) Uani 1 1 d . . . . .
H29A H 0.259244 0.780314 0.051781 0.034 Uiso 1 1 d G . . . .
H29B H 0.171763 0.715832 0.035678 0.034 Uiso 1 1 d G . . . .
O28 O 0.9314(9) 0.1414(4) 0.0149(2) 0.0273(16) Uani 1 1 d . . . . .
H28C H 1.022844 0.146058 0.027401 0.041 Uiso 1 1 d G . . . .
H28D H 0.927699 0.172863 -0.006550 0.041 Uiso 1 1 d G . . . .
O27 O 0.2122(12) 0.2609(5) 0.2692(3) 0.045(2) Uani 1 1 d . . . . .
H27A H 0.145003 0.265218 0.248548 0.068 Uiso 1 1 d G . . . .
H27B H 0.233293 0.211673 0.273495 0.068 Uiso 1 1 d G . . . .
H29 H 0.417(11) 0.594(5) 0.178(3) 0.00(2) Uiso 1 1 d . . . . .

loop_
_atom_site_aniso_label
_atom_site_aniso_U_11
_atom_site_aniso_U_22
_atom_site_aniso_U_33
_atom_site_aniso_U_23
_atom_site_aniso_U_13
_atom_site_aniso_U_12
Eu2 0.01287(18) 0.00970(17) 0.00850(17) 0.00050(15) -0.00251(15) -0.00050(14)
Eu1 0.01447(19) 0.01384(19) 0.01090(18) -0.00005(16) -0.00108(16) 0.00143(16)
S2 0.0115(10) 0.0349(13) 0.0227(11) 0.0063(9) -0.0059(9) -0.0008(9)
S1 0.0236(11) 0.0263(13) 0.0244(12) -0.0122(10) -0.0077(10) 0.0043(10)
S3 0.0179(10) 0.0255(12) 0.0288(12) -0.0066(9) -0.0079(10) 0.0033(9)
O18 0.019(3) 0.026(4) 0.020(3) -0.003(3) 0.003(2) -0.001(3)
O3 0.031(4) 0.016(3) 0.009(3) 0.004(2) -0.002(3) 0.005(3)
O14 0.024(3) 0.015(3) 0.007(3) 0.000(2) -0.007(2) 0.001(3)
O12 0.020(3) 0.021(3) 0.010(3) 0.001(2) -0.001(2) -0.008(3)
O13 0.026(3) 0.012(3) 0.012(3) -0.001(2) -0.005(3) 0.002(2)
O11 0.015(3) 0.028(4) 0.033(4) -0.008(3) -0.002(3) 0.005(3)
O2 0.015(3) 0.026(3) 0.012(3) 0.002(3) -0.001(2) -0.004(3)
O17 0.027(4) 0.023(4) 0.015(3) 0.005(3) 0.001(3) 0.009(3)
O16 0.022(3) 0.008(3) 0.017(3) -0.001(2) -0.002(2) -0.005(3)
O5 0.050(4) 0.025(3) 0.018(3) -0.002(3) -0.009(3) 0.009(4)
O1 0.022(3) 0.019(3) 0.016(3) 0.000(2) 0.000(3) 0.001(3)
O4 0.016(3) 0.037(4) 0.022(3) 0.003(3) -0.004(3) -0.001(3)
O23 0.029(4) 0.030(4) 0.021(3) -0.004(3) -0.010(3) -0.002(3)
O15 0.027(3) 0.018(3) 0.012(3) 0.003(2) -0.003(2) -0.009(3)
O7 0.046(4) 0.040(4) 0.020(3) 0.003(3) -0.005(3) 0.020(4)
O10 0.037(4) 0.053(5) 0.022(4) -0.017(3) -0.007(3) 0.014(4)
O9 0.031(4) 0.057(6) 0.037(5) -0.012(4) 0.008(4) 0.017(4)
O22 0.023(3) 0.024(4) 0.027(3) -0.003(3) 0.000(3) -0.008(3)
O8 0.020(4) 0.076(6) 0.031(4) 0.006(4) -0.009(3) -0.001(4)
O6 0.025(4) 0.018(3) 0.033(4) -0.005(3) -0.008(3) 0.008(3)
O26 0.082(6) 0.036(5) 0.020(4) 0.009(3) -0.019(4) 0.007(5)
O19 0.041(5) 0.038(4) 0.026(4) 0.005(3) -0.017(3) -0.009(4)
O24 0.027(4) 0.024(3) 0.035(4) -0.008(3) 0.002(3) -0.012(3)
O25 0.083(7) 0.033(5) 0.035(5) 0.020(4) -0.005(5) -0.021(5)
O21 0.042(4) 0.013(3) 0.047(4) 0.005(3) 0.000(4) -0.008(3)
O20 0.088(8) 0.093(9) 0.031(5) 0.033(5) -0.023(5) -0.054(7)
N4 0.011(3) 0.012(3) 0.009(3) 0.001(3) -0.001(3) 0.000(3)
N1 0.015(4) 0.016(4) 0.012(3) 0.001(3) -0.001(3) -0.002(3)
N7 0.015(3) 0.009(3) 0.015(3) 0.000(3) 0.004(3) 0.002(3)
N2 0.025(4) 0.021(4) 0.018(4) 0.002(3) -0.006(3) 0.004(3)
C16 0.011(4) 0.016(4) 0.016(4) 0.000(3) 0.000(3) 0.000(3)
N8 0.015(4) 0.015(3) 0.028(4) -0.009(3) 0.003(3) 0.000(3)
N5 0.022(4) 0.037(5) 0.019(4) 0.003(4) -0.001(3) -0.003(4)
N3 0.021(4) 0.039(5) 0.024(4) -0.009(4) 0.003(3) -0.001(4)
N9 0.058(6) 0.022(4) 0.015(4) 0.007(3) -0.004(4) 0.005(4)
N6 0.023(4) 0.020(4) 0.022(4) -0.008(3) 0.015(3) -0.005(3)
C9 0.018(4) 0.017(4) 0.016(4) 0.000(4) -0.003(3) 0.003(4)
C10 0.017(4) 0.016(4) 0.020(4) -0.001(3) -0.002(4) 0.001(3)
C20 0.010(4) 0.017(4) 0.014(4) 0.003(3) 0.002(3) -0.001(3)
C6 0.022(4) 0.014(4) 0.019(4) -0.001(3) 0.000(4) -0.002(4)
C5 0.020(4) 0.027(5) 0.016(4) 0.003(4) -0.001(3) -0.004(4)
C19 0.010(3) 0.022(5) 0.009(3) 0.000(3) -0.002(3) -0.001(3)
C11 0.011(4) 0.020(4) 0.018(4) -0.002(3) 0.000(3) -0.002(3)
C17 0.018(4) 0.021(5) 0.014(4) 0.001(3) 0.001(3) 0.001(4)
C25 0.025(5) 0.019(5) 0.010(4) 0.000(4) 0.001(3) 0.009(4)
C18 0.018(4) 0.022(4) 0.014(4) 0.000(4) -0.005(3) 0.003(4)
C4 0.026(5) 0.025(5) 0.019(5) -0.005(4) 0.006(4) -0.002(4)
C29 0.015(4) 0.010(4) 0.014(4) -0.002(3) 0.001(3) -0.001(3)
C21 0.012(4) 0.014(4) 0.011(4) -0.004(3) 0.001(3) 0.002(3)
C15 0.010(4) 0.020(4) 0.016(4) -0.004(3) 0.003(3) 0.001(3)
C7 0.020(5) 0.019(5) 0.021(4) -0.005(4) 0.001(4) -0.001(4)
C30 0.012(4) 0.010(4) 0.018(4) 0.001(3) -0.002(3) 0.002(3)
C22 0.022(4) 0.015(4) 0.012(4) -0.001(3) 0.001(3) 0.005(4)
C28 0.026(5) 0.014(4) 0.015(4) 0.000(3) -0.008(4) 0.000(4)
C27 0.017(4) 0.012(4) 0.013(4) -0.002(3) 0.002(3) -0.001(3)
C8 0.022(4) 0.026(5) 0.022(4) -0.007(4) -0.009(4) 0.004(4)
C3 0.022(5) 0.020(5) 0.021(5) 0.001(4) 0.003(4) 0.003(4)
C26 0.018(4) 0.014(4) 0.014(4) -0.001(3) -0.002(3) 0.003(3)
C14 0.008(4) 0.014(4) 0.023(4) -0.007(3) 0.005(3) 0.001(3)
C23 0.024(4) 0.011(4) 0.021(4) 0.003(3) 0.008(4) -0.002(3)
C1 0.019(4) 0.015(4) 0.013(4) 0.004(3) 0.007(3) -0.002(3)
C2 0.020(4) 0.017(4) 0.017(4) 0.003(4) -0.005(3) -0.001(4)
C12 0.016(4) 0.025(5) 0.015(4) 0.001(4) 0.003(3) -0.004(4)
C24 0.030(5) 0.014(4) 0.016(4) 0.006(3) 0.004(4) 0.004(4)
C13 0.015(4) 0.017(4) 0.025(5) 0.005(4) 0.006(4) 0.002(3)
O29 0.026(4) 0.021(3) 0.021(3) -0.004(3) -0.006(3) 0.003(3)
O28 0.027(4) 0.033(4) 0.022(4) -0.012(3) -0.004(3) 0.008(3)
O27 0.052(5) 0.058(5) 0.027(4) -0.002(4) -0.006(4) 0.000(5)

loop_
_atom_type_symbol
_atom_type_description
_atom_type_scat_dispersion_real
_atom_type_scat_dispersion_imag
_atom_type_scat_source
C C 0.0033 0.0016 'International Tables Vol C Tables 4.2.6.8 and 6.1.1.4'
H H 0.0000 0.0000 'International Tables Vol C Tables 4.2.6.8 and 6.1.1.4'
Eu Eu -0.1578 3.6682 'International Tables Vol C Tables 4.2.6.8 and 6.1.1.4'
N N 0.0061 0.0033 'International Tables Vol C Tables 4.2.6.8 and 6.1.1.4'
O O 0.0106 0.0060 'International Tables Vol C Tables 4.2.6.8 and 6.1.1.4'
S S 0.1246 0.1234 'International Tables Vol C Tables 4.2.6.8 and 6.1.1.4'

loop_
_geom_angle_atom_site_label_1
_geom_angle_atom_site_label_2
_geom_angle_atom_site_label_3
_geom_angle
_geom_angle_site_symmetry_1
_geom_angle_site_symmetry_3
_geom_angle_publ_flag
O18 Eu2 O17 142.3(2) . . ?
O18 Eu2 N4 75.3(2) . . ?
O18 Eu2 N7 114.8(2) . . ?
O14 Eu2 O18 77.3(2) . . ?
O14 Eu2 O17 74.7(2) . . ?
O14 Eu2 O15 89.2(2) . . ?
O14 Eu2 N4 65.0(2) . . ?
O14 Eu2 N7 143.6(2) . . ?
O12 Eu2 O18 143.5(2) . . ?
O12 Eu2 O14 109.4(2) . . ?
O12 Eu2 O13 78.3(2) . . ?
O12 Eu2 O17 70.9(2) . . ?
O12 Eu2 O15 139.8(2) . . ?
O12 Eu2 N4 75.7(2) . . ?
O12 Eu2 N7 81.7(2) . . ?
O13 Eu2 O18 75.5(2) . . ?
O13 Eu2 O14 140.4(2) . . ?
O13 Eu2 O17 140.6(2) . . ?
O13 Eu2 O15 110.0(2) . . ?
O13 Eu2 N4 80.5(2) . . ?
O13 Eu2 N7 74.9(2) . . ?
O17 Eu2 N4 113.7(2) . . ?
O17 Eu2 N7 76.9(2) . . ?
O15 Eu2 O18 74.1(2) . . ?
O15 Eu2 O17 80.8(2) . . ?
O15 Eu2 N4 143.5(2) . . ?
O15 Eu2 N7 64.1(2) . . ?
N7 Eu2 N4 149.4(2) . . ?
O3 Eu1 O2 72.7(2) . . ?
O3 Eu1 O16 132.7(2) . 3_465 ?
O3 Eu1 O5 79.7(2) . . ?
O3 Eu1 O4 149.6(2) . . ?
O3 Eu1 O6 76.2(2) . . ?
O3 Eu1 N1 121.0(2) . . ?
O2 Eu1 O16 75.4(2) . 3_465 ?
O2 Eu1 O5 97.9(2) . . ?
O2 Eu1 O4 134.4(2) . . ?
O2 Eu1 O6 148.8(2) . . ?
O2 Eu1 N1 64.7(2) . . ?
O16 Eu1 O6 126.9(2) 3_465 . ?
O16 Eu1 N1 72.6(2) 3_465 . ?
O5 Eu1 O16 71.1(2) . 3_465 ?
O5 Eu1 O6 74.1(2) . . ?
O5 Eu1 N1 142.7(2) . . ?
O1 Eu1 O3 79.9(2) . . ?
O1 Eu1 O2 103.6(2) . . ?
O1 Eu1 O16 142.0(2) . 3_465 ?
O1 Eu1 O5 144.2(2) . . ?
O1 Eu1 O4 79.8(2) . . ?
O1 Eu1 O6 72.7(2) . . ?
O1 Eu1 N1 73.0(2) . . ?
O4 Eu1 O16 75.5(2) . 3_465 ?
O4 Eu1 O5 104.8(3) . . ?
O4 Eu1 O6 76.3(2) . . ?
O4 Eu1 N1 73.5(2) . . ?
O6 Eu1 N1 137.4(2) . . ?
C18 S2 C17 94.3(4) . . ?
C8 S1 C7 91.0(4) . . ?
C28 S3 C27 93.2(4) . . ?
C20 O3 Eu1 145.1(6) . . ?
C20 O14 Eu2 124.7(5) . . ?
C11 O12 Eu2 135.0(6) . . ?
C21 O13 Eu2 132.2(5) . . ?
C10 O2 Eu1 122.9(5) . . ?
C30 O16 Eu1 137.8(6) . 3_565 ?
C1 O1 Eu1 130.2(5) . . ?
C30 O15 Eu2 123.4(5) . . ?
C19 N4 Eu2 110.3(5) . . ?
C19 N4 C17 107.8(6) . . ?
C17 N4 Eu2 105.4(5) . . ?
C9 N1 Eu1 110.6(5) . . ?
C7 N1 Eu1 112.1(5) . . ?
C7 N1 C9 108.3(7) . . ?
C29 N7 Eu2 111.5(5) . . ?
C29 N7 C27 108.3(6) . . ?
C27 N7 Eu2 105.6(5) . . ?
O7 N2 C2 119.2(8) . . ?
O8 N2 O7 123.1(8) . . ?
O8 N2 C2 117.7(8) . . ?
C11 C16 C17 115.6(8) . . ?
C15 C16 C11 120.0(8) . . ?
C15 C16 C17 124.3(8) . . ?
O23 N8 C22 119.4(7) . . ?
O24 N8 O23 121.1(8) . . ?
O24 N8 C22 119.5(8) . . ?
O19 N5 O20 121.6(9) . . ?
O19 N5 C12 120.9(8) . . ?
O20 N5 C12 117.4(9) . . ?
O10 N3 C4 119.4(8) . . ?
O9 N3 O10 122.0(9) . . ?
O9 N3 C4 118.5(9) . . ?
O26 N9 O25 122.5(9) . . ?
O26 N9 C24 118.9(9) . . ?
O25 N9 C24 118.6(9) . . ?
O22 N6 O21 124.3(8) . . ?
O22 N6 C14 119.5(8) . . ?
O21 N6 C14 116.1(8) . . ?
N1 C9 C10 111.2(7) . . ?
N1 C9 C8 111.5(7) . . ?
C10 C9 C8 110.1(8) . . ?
O11 C10 O2 125.0(8) . . ?
O11 C10 C9 116.2(8) . . ?
O2 C10 C9 118.8(8) . . ?
O3 C20 O14 124.1(8) . . ?
O3 C20 C19 117.9(7) . . ?
O14 C20 C19 118.0(7) . . ?
C5 C6 C7 123.9(8) . . ?
C5 C6 C1 120.2(8) . . ?
C1 C6 C7 115.9(8) . . ?
C6 C5 C4 120.5(8) . . ?
N4 C19 C20 110.3(6) . . ?
N4 C19 C18 109.9(7) . . ?
C18 C19 C20 112.5(7) . . ?
O12 C11 C16 120.0(8) . . ?
O12 C11 C12 123.7(8) . . ?
C12 C11 C16 116.3(8) . . ?
N4 C17 S2 106.8(6) . . ?
N4 C17 C16 111.2(7) . . ?
C16 C17 S2 114.8(6) . . ?
C26 C25 C24 119.4(8) . . ?
C19 C18 S2 106.2(6) . . ?
C5 C4 N3 118.5(9) . . ?
C3 C4 N3 119.8(9) . . ?
C3 C4 C5 121.6(9) . . ?
N7 C29 C30 110.5(7) . . ?
N7 C29 C28 109.8(7) . . ?
C28 C29 C30 111.9(7) . . ?
O13 C21 C22 124.6(7) . . ?
O13 C21 C26 120.2(8) . . ?
C22 C21 C26 115.2(8) . . ?
C16 C15 C14 120.6(8) . . ?
N1 C7 S1 104.2(6) . . ?
C6 C7 S1 114.7(6) . . ?
C6 C7 N1 111.1(8) . . ?
O16 C30 O15 125.1(8) . . ?
O16 C30 C29 116.7(7) . . ?
O15 C30 C29 118.1(7) . . ?
C21 C22 N8 120.4(7) . . ?
C23 C22 N8 116.3(8) . . ?
C23 C22 C21 123.2(8) . . ?
C29 C28 S3 106.4(6) . . ?
N7 C27 S3 108.6(5) . . ?
N7 C27 C26 108.6(7) . . ?
C26 C27 S3 117.1(6) . . ?
C9 C8 S1 106.0(6) . . ?
C4 C3 C2 119.0(9) . . ?
C25 C26 C21 121.7(8) . . ?
C25 C26 C27 123.3(8) . . ?
C21 C26 C27 114.9(7) . . ?
C15 C14 N6 117.7(7) . . ?
C13 C14 N6 120.1(8) . . ?
C13 C14 C15 122.1(8) . . ?
C24 C23 C22 118.8(8) . . ?
O1 C1 C6 119.7(8) . . ?
O1 C1 C2 124.6(8) . . ?
C2 C1 C6 115.5(7) . . ?
C3 C2 N2 116.4(8) . . ?
C3 C2 C1 123.1(8) . . ?
C1 C2 N2 120.4(8) . . ?
C11 C12 N5 121.1(8) . . ?
C13 C12 N5 116.6(8) . . ?
C13 C12 C11 122.3(8) . . ?
C25 C24 N9 119.1(9) . . ?
C23 C24 N9 119.2(8) . . ?
C23 C24 C25 121.7(8) . . ?
C14 C13 C12 118.5(8) . . ?

loop_
_geom_bond_atom_site_label_1
_geom_bond_atom_site_label_2
_geom_bond_distance
_geom_bond_site_symmetry_2
_geom_bond_publ_flag
Eu2 O18 2.407(6) . ?
Eu2 O14 2.363(6) . ?
Eu2 O12 2.298(6) . ?
Eu2 O13 2.330(6) . ?
Eu2 O17 2.426(7) . ?
Eu2 O15 2.404(6) . ?
Eu2 N4 2.605(7) . ?
Eu2 N7 2.599(7) . ?
Eu1 O3 2.332(6) . ?
Eu1 O2 2.369(6) . ?
Eu1 O16 2.415(6) 3_465 ?
Eu1 O5 2.407(7) . ?
Eu1 O1 2.323(6) . ?
Eu1 O4 2.400(7) . ?
Eu1 O6 2.438(7) . ?
Eu1 N1 2.641(7) . ?
S2 C17 1.827(9) . ?
S2 C18 1.805(9) . ?
S1 C7 1.838(10) . ?
S1 C8 1.809(10) . ?
S3 C28 1.809(9) . ?
S3 C27 1.824(9) . ?
O3 C20 1.238(10) . ?
O14 C20 1.264(10) . ?
O12 C11 1.285(11) . ?
O13 C21 1.270(10) . ?
O11 C10 1.242(12) . ?
O2 C10 1.284(10) . ?
O16 C30 1.235(10) . ?
O1 C1 1.276(10) . ?
O23 N8 1.242(10) . ?
O15 C30 1.274(11) . ?
O7 N2 1.239(10) . ?
O10 N3 1.244(11) . ?
O9 N3 1.242(11) . ?
O22 N6 1.205(10) . ?
O8 N2 1.224(11) . ?
O26 N9 1.230(12) . ?
O19 N5 1.196(11) . ?
O24 N8 1.229(10) . ?
O25 N9 1.232(12) . ?
O21 N6 1.255(10) . ?
O20 N5 1.214(12) . ?
N4 C19 1.479(10) . ?
N4 C17 1.495(11) . ?
N1 C9 1.485(11) . ?
N1 C7 1.484(12) . ?
N7 C29 1.467(10) . ?
N7 C27 1.492(11) . ?
N2 C2 1.455(11) . ?
C16 C11 1.438(12) . ?
C16 C17 1.509(12) . ?
C16 C15 1.370(12) . ?
N8 C22 1.446(11) . ?
N5 C12 1.470(12) . ?
N3 C4 1.431(12) . ?
N9 C24 1.443(12) . ?
N6 C14 1.463(11) . ?
C9 C10 1.523(12) . ?
C9 C8 1.563(12) . ?
C20 C19 1.542(12) . ?
C6 C5 1.384(12) . ?
C6 C7 1.483(13) . ?
C6 C1 1.442(12) . ?
C5 C4 1.396(13) . ?
C19 C18 1.538(11) . ?
C11 C12 1.417(12) . ?
C25 C26 1.371(12) . ?
C25 C24 1.414(14) . ?
C4 C3 1.358(14) . ?
C29 C30 1.522(12) . ?
C29 C28 1.521(12) . ?
C21 C22 1.432(12) . ?
C21 C26 1.450(12) . ?
C15 C14 1.380(12) . ?
C22 C23 1.381(12) . ?
C27 C26 1.502(12) . ?
C3 C2 1.377(13) . ?
C14 C13 1.355(13) . ?
C23 C24 1.373(14) . ?
C1 C2 1.433(12) . ?
C12 C13 1.389(13) . ?

loop_
_geom_torsion_atom_site_label_1
_geom_torsion_atom_site_label_2
_geom_torsion_atom_site_label_3
_geom_torsion_atom_site_label_4
_geom_torsion
_geom_torsion_site_symmetry_1
_geom_torsion_site_symmetry_2
_geom_torsion_site_symmetry_3
_geom_torsion_site_symmetry_4
_geom_torsion_publ_flag
Eu2 O14 C20 O3 -162.9(6) . . . . ?
Eu2 O14 C20 C19 16.2(10) . . . . ?
Eu2 O12 C11 C16 -45.9(12) . . . . ?
Eu2 O12 C11 C12 134.1(8) . . . . ?
Eu2 O13 C21 C22 127.3(7) . . . . ?
Eu2 O13 C21 C26 -51.1(11) . . . . ?
Eu2 O15 C30 O16 -158.5(7) . . . . ?
Eu2 O15 C30 C29 18.9(10) . . . . ?
Eu2 N4 C19 C20 -31.9(7) . . . . ?
Eu2 N4 C19 C18 -156.4(5) . . . . ?
Eu2 N4 C17 S2 153.8(4) . . . . ?
Eu2 N4 C17 C16 -80.2(7) . . . . ?
Eu2 N7 C29 C30 -32.2(8) . . . . ?
Eu2 N7 C29 C28 -156.1(5) . . . . ?
Eu2 N7 C27 S3 148.7(4) . . . . ?
Eu2 N7 C27 C26 -83.0(6) . . . . ?
Eu1 O3 C20 O14 108.6(11) . . . . ?
Eu1 O3 C20 C19 -70.5(13) . . . . ?
Eu1 O2 C10 O11 -150.4(7) . . . . ?
Eu1 O2 C10 C9 27.2(10) . . . . ?
Eu1 O16 C30 O15 13.7(14) 3_565 . . . ?
Eu1 O16 C30 C29 -163.7(6) 3_565 . . . ?
Eu1 O1 C1 C6 -60.7(11) . . . . ?
Eu1 O1 C1 C2 115.1(8) . . . . ?
Eu1 N1 C9 C10 -25.3(8) . . . . ?
Eu1 N1 C9 C8 -148.6(6) . . . . ?
Eu1 N1 C7 S1 165.4(3) . . . . ?
Eu1 N1 C7 C6 -70.6(8) . . . . ?
S3 C27 C26 C25 17.3(12) . . . . ?
S3 C27 C26 C21 -164.5(6) . . . . ?
O3 C20 C19 N4 -166.9(7) . . . . ?
O3 C20 C19 C18 -43.9(10) . . . . ?
O14 C20 C19 N4 13.9(10) . . . . ?
O14 C20 C19 C18 136.9(8) . . . . ?
O12 C11 C12 N5 2.1(14) . . . . ?
O12 C11 C12 C13 -178.7(8) . . . . ?
O13 C21 C22 N8 -0.2(13) . . . . ?
O13 C21 C22 C23 -176.8(8) . . . . ?
O13 C21 C26 C25 178.9(8) . . . . ?
O13 C21 C26 C27 0.6(12) . . . . ?
O1 C1 C2 N2 -0.5(13) . . . . ?
O1 C1 C2 C3 -176.7(9) . . . . ?
O23 N8 C22 C21 21.4(12) . . . . ?
O23 N8 C22 C23 -161.8(8) . . . . ?
O7 N2 C2 C3 -159.6(9) . . . . ?
O7 N2 C2 C1 24.0(13) . . . . ?
O10 N3 C4 C5 7.3(14) . . . . ?
O10 N3 C4 C3 -171.4(10) . . . . ?
O9 N3 C4 C5 -173.9(10) . . . . ?
O9 N3 C4 C3 7.3(15) . . . . ?
O22 N6 C14 C15 -12.4(11) . . . . ?
O22 N6 C14 C13 165.3(8) . . . . ?
O8 N2 C2 C3 20.3(13) . . . . ?
O8 N2 C2 C1 -156.2(9) . . . . ?
O26 N9 C24 C25 -8.4(14) . . . . ?
O26 N9 C24 C23 170.5(9) . . . . ?
O19 N5 C12 C11 -11.8(14) . . . . ?
O19 N5 C12 C13 168.9(9) . . . . ?
O24 N8 C22 C21 -157.7(8) . . . . ?
O24 N8 C22 C23 19.1(12) . . . . ?
O25 N9 C24 C25 171.7(10) . . . . ?
O25 N9 C24 C23 -9.4(15) . . . . ?
O21 N6 C14 C15 170.3(7) . . . . ?
O21 N6 C14 C13 -12.0(11) . . . . ?
O20 N5 C12 C11 165.2(11) . . . . ?
O20 N5 C12 C13 -14.2(15) . . . . ?
N4 C19 C18 S2 27.7(8) . . . . ?
N1 C9 C10 O11 -179.5(8) . . . . ?
N1 C9 C10 O2 2.8(11) . . . . ?
N1 C9 C8 S1 -4.5(9) . . . . ?
N7 C29 C30 O16 -170.6(7) . . . . ?
N7 C29 C30 O15 11.8(11) . . . . ?
N7 C29 C28 S3 32.8(8) . . . . ?
N7 C27 C26 C25 -106.0(9) . . . . ?
N7 C27 C26 C21 72.2(9) . . . . ?
C16 C11 C12 N5 -177.9(8) . . . . ?
C16 C11 C12 C13 1.4(13) . . . . ?
C16 C15 C14 N6 -180.0(7) . . . . ?
C16 C15 C14 C13 2.3(12) . . . . ?
N8 C22 C23 C24 -179.0(8) . . . . ?
N5 C12 C13 C14 179.0(8) . . . . ?
N3 C4 C3 C2 -179.7(9) . . . . ?
N6 C14 C13 C12 -179.2(8) . . . . ?
C9 N1 C7 S1 43.1(8) . . . . ?
C9 N1 C7 C6 167.2(7) . . . . ?
C10 C9 C8 S1 -128.4(7) . . . . ?
C20 C19 C18 S2 -95.5(7) . . . . ?
C6 C5 C4 N3 -179.7(9) . . . . ?
C6 C5 C4 C3 -0.9(15) . . . . ?
C6 C1 C2 N2 175.4(8) . . . . ?
C6 C1 C2 C3 -0.8(13) . . . . ?
C5 C6 C7 S1 8.1(12) . . . . ?
C5 C6 C7 N1 -109.8(10) . . . . ?
C5 C6 C1 O1 177.5(8) . . . . ?
C5 C6 C1 C2 1.4(12) . . . . ?
C5 C4 C3 C2 1.5(15) . . . . ?
C19 N4 C17 S2 36.0(8) . . . . ?
C19 N4 C17 C16 162.0(7) . . . . ?
C11 C16 C17 S2 -166.8(6) . . . . ?
C11 C16 C17 N4 71.8(9) . . . . ?
C11 C16 C15 C14 -1.1(12) . . . . ?
C11 C12 C13 C14 -0.3(13) . . . . ?
C17 S2 C18 C19 -5.5(7) . . . . ?
C17 N4 C19 C20 82.7(8) . . . . ?
C17 N4 C19 C18 -41.8(9) . . . . ?
C17 C16 C11 O12 -2.6(12) . . . . ?
C17 C16 C11 C12 177.4(8) . . . . ?
C17 C16 C15 C14 -179.0(8) . . . . ?
C18 S2 C17 N4 -17.2(7) . . . . ?
C18 S2 C17 C16 -141.0(7) . . . . ?
C4 C3 C2 N2 -177.0(9) . . . . ?
C4 C3 C2 C1 -0.6(14) . . . . ?
C29 N7 C27 S3 29.1(8) . . . . ?
C29 N7 C27 C26 157.4(7) . . . . ?
C21 C22 C23 C24 -2.2(13) . . . . ?
C15 C16 C11 O12 179.4(8) . . . . ?
C15 C16 C11 C12 -0.6(12) . . . . ?
C15 C16 C17 S2 11.1(11) . . . . ?
C15 C16 C17 N4 -110.3(9) . . . . ?
C15 C14 C13 C12 -1.6(13) . . . . ?
C7 S1 C8 C9 25.1(7) . . . . ?
C7 N1 C9 C10 97.9(8) . . . . ?
C7 N1 C9 C8 -25.4(10) . . . . ?
C7 C6 C5 C4 178.5(9) . . . . ?
C7 C6 C1 O1 -1.6(12) . . . . ?
C7 C6 C1 C2 -177.8(8) . . . . ?
C30 C29 C28 S3 -90.3(7) . . . . ?
C22 C21 C26 C25 0.4(12) . . . . ?
C22 C21 C26 C27 -177.9(7) . . . . ?
C22 C23 C24 N9 -178.2(9) . . . . ?
C22 C23 C24 C25 0.7(14) . . . . ?
C28 S3 C27 N7 -8.7(6) . . . . ?
C28 S3 C27 C26 -132.0(7) . . . . ?
C28 C29 C30 O16 -47.9(11) . . . . ?
C28 C29 C30 O15 134.5(8) . . . . ?
C27 S3 C28 C29 -13.1(7) . . . . ?
C27 N7 C29 C30 83.6(8) . . . . ?
C27 N7 C29 C28 -40.3(9) . . . . ?
C8 S1 C7 N1 -39.9(7) . . . . ?
C8 S1 C7 C6 -161.6(7) . . . . ?
C8 C9 C10 O11 -55.4(11) . . . . ?
C8 C9 C10 O2 126.8(8) . . . . ?
C26 C25 C24 N9 -179.9(9) . . . . ?
C26 C25 C24 C23 1.3(14) . . . . ?
C26 C21 C22 N8 178.3(8) . . . . ?
C26 C21 C22 C23 1.7(12) . . . . ?
C1 C6 C5 C4 -0.6(13) . . . . ?
C1 C6 C7 S1 -172.7(6) . . . . ?
C1 C6 C7 N1 69.4(10) . . . . ?
C24 C25 C26 C21 -1.8(13) . . . . ?
C24 C25 C26 C27 176.4(8) . . . . ?

loop_
_twin_individual_id
_twin_individual_mass_fraction_refined
1 0.996(15)
2 0.004(15)
